data_4305862
loop_
_publ_author_name
'Xiaojun Kuang'
'John B. Claridge'
'Tim Price'
'David M. Iddles'
'Matthew J. Rosseinsky'

_publ_contact_author_name ' M.J.Rosseinsky'
_publ_section_title
;
Isolation of Two-Dimensional 2:1 Cation-Ordered Perovskite Units by Anion
Vacancy Ordering in Ba6Na2Nb2P2O17
;
_journal_name_full 'Inorganic Chemistry'
_journal_page_first 8444
_journal_page_last 8450
_journal_paper_doi 10.1021/ic800788e
_journal_volume 47
_journal_year 2008
_chemical_formula_sum 'Ba3 O8 V2'
_chemical_formula_weight 641.87
_chemical_name_systematic ' ?'
_space_group_IT_number 166
_symmetry_cell_setting trigonal
_symmetry_space_group_name_Hall '-R 3 2"'
_symmetry_space_group_name_H-M 'R -3 m :H'
_audit_author_name 'X.Kuang, M.J.Rosseinsky et al'
_audit_creation_date 2007-12-10T14:33
_audit_creation_method 'from EXP file using GSAS2CIF'
_audit_update_record ' 2007-12-10T14:33  Initial CIF as created by GSAS2CIF'
_cell_angle_alpha 90.0
_cell_angle_beta 90.0
_cell_angle_gamma 120.0
_cell_formula_units_Z 3
_cell_length_a 5.79067(20)
_cell_length_b 5.79067
_cell_length_c 21.3210(13)
_cell_volume 619.15(4)
_computing_structure_refinement GSAS
_pd_block_id 2007-12-10T17:18|6L-TEST-SPLITTING_phase2|Ba6Na2Nb2V2O17||
_pd_phase_name Ba3V2O8
_pd_proc_ls_prof_R_factor 0.0487
_pd_proc_ls_prof_wR_factor 0.0442
_refine_ls_goodness_of_fit_all 1.54
_refine_ls_matrix_type full
_refine_ls_number_parameters 24
_refine_ls_number_restraints 0
_refine_ls_shift/su_max 3.30
_refine_ls_shift/su_mean 0.69
_cod_data_source_file ic800788e_si_002_3.cif
_cod_data_source_block 6L-TEST-SPLITTING_phase_2
_cod_depositor_comments
;
The following automatic conversions were performed:
'_geom_angle_publ_flag' value 'N' changed to 'n' according to
'/home/saulius/struct/CIF-dictionaries/cif_core.dic' dictionary named
'cif_core.dic' version 2.4.1 from 2010-06-29 (313
times).

'_geom_bond_publ_flag' value 'N' changed to 'n' according to
'/home/saulius/struct/CIF-dictionaries/cif_core.dic' dictionary named
'cif_core.dic' version 2.4.1 from 2010-06-29 (66 times).

Automatic conversion script
Id: cif_fix_enum 1527 2010-12-29 10:47:43Z saulius 
;
_cod_original_sg_symbol_H-M 'R -3 m'
_cod_database_code 4305862

loop_
_symmetry_equiv_pos_site_id
_symmetry_equiv_pos_as_xyz
1 +x,+y,+z
2 -y,x-y,+z
3 y-x,-x,+z
4 y-x,+y,+z
5 -y,-x,+z
6 +x,x-y,+z
-1 -x,-y,-z
-2 +y,y-x,-z
-3 x-y,+x,-z
-4 x-y,-y,-z
-5 +y,+x,-z
-6 -x,y-x,-z
101 +x+1/3,+y+2/3,+z+2/3
102 -y+1/3,x-y+2/3,+z+2/3
103 y-x+1/3,-x+2/3,+z+2/3
104 y-x+1/3,+y+2/3,+z+2/3
105 -y+1/3,-x+2/3,+z+2/3
106 +x+1/3,x-y+2/3,+z+2/3
-101 -x+2/3,-y+1/3,-z+1/3
-102 +y+2/3,y-x+1/3,-z+1/3
-103 x-y+2/3,+x+1/3,-z+1/3
-104 x-y+2/3,-y+1/3,-z+1/3
-105 +y+2/3,+x+1/3,-z+1/3
-106 -x+2/3,y-x+1/3,-z+1/3
201 +x+2/3,+y+1/3,+z+1/3
202 -y+2/3,x-y+1/3,+z+1/3
203 y-x+2/3,-x+1/3,+z+1/3
204 y-x+2/3,+y+1/3,+z+1/3
205 -y+2/3,-x+1/3,+z+1/3
206 +x+2/3,x-y+1/3,+z+1/3
-201 -x+1/3,-y+2/3,-z+2/3
-202 +y+1/3,y-x+2/3,-z+2/3
-203 x-y+1/3,+x+2/3,-z+2/3
-204 x-y+1/3,-y+2/3,-z+2/3
-205 +y+1/3,+x+2/3,-z+2/3
-206 -x+1/3,y-x+2/3,-z+2/3

loop_
_atom_site_type_symbol
_atom_site_label
_atom_site_fract_x
_atom_site_fract_y
_atom_site_fract_z
_atom_site_occupancy
_atom_site_thermal_displace_type
_atom_site_U_iso_or_equiv
_atom_site_symmetry_multiplicity
Ba Ba1 0.0 0.0 0.0 1.0 Uiso 0.025 3
Ba Ba2 0.0 0.0 0.2053 1.0 Uiso 0.025 6
V V1 0.0 0.0 0.4076 1.0 Uiso 0.025 6
O O1 0.0 0.0 0.328 1.0 Uiso 0.025 6
O O2 0.1622 -0.1622 0.5642 1.0 Uiso 0.025 18

loop_
_atom_type_symbol
_atom_type_number_in_cell
Ba 9.0
V 6.0
O 24.0

loop_
_geom_angle_atom_site_label_1
_geom_angle_atom_site_label_2
_geom_angle_atom_site_label_3
_geom_angle
_geom_angle_site_symmetry_1
_geom_angle_site_symmetry_2
_geom_angle_site_symmetry_3
_geom_angle_publ_flag
Ba2 Ba1 Ba2 180.0 1_555 . -1_555 n
Ba2 Ba1 Ba2 129.2320(19) 1_555 . 101_444 n
Ba2 Ba1 Ba2 129.2320(19) 1_555 . 101_544 n
Ba2 Ba1 Ba2 129.2320(19) 1_555 . 101_554 n
Ba2 Ba1 Ba2 50.7680(19) 1_555 . -201_334 n
Ba2 Ba1 Ba2 50.7680(19) 1_555 . -201_344 n
Ba2 Ba1 Ba2 50.7680(19) 1_555 . -201_444 n
Ba2 Ba1 O2 38.1553(19) 1_555 . -101_434 n
Ba2 Ba1 O2 38.1553(19) 1_555 . -102_444 n
Ba2 Ba1 O2 38.1553(19) 1_555 . -103_334 n
Ba2 Ba1 O2 141.8447(19) 1_555 . 201_454 n
Ba2 Ba1 O2 141.8447(19) 1_555 . 202_444 n
Ba2 Ba1 O2 141.8447(19) 1_555 . 203_554 n
Ba2 Ba1 Ba2 50.7680(19) -1_555 . 101_444 n
Ba2 Ba1 Ba2 50.7680(19) -1_555 . 101_544 n
Ba2 Ba1 Ba2 50.7680(19) -1_555 . 101_554 n
Ba2 Ba1 Ba2 129.2320(19) -1_555 . -201_334 n
Ba2 Ba1 Ba2 129.2320(19) -1_555 . -201_344 n
Ba2 Ba1 Ba2 129.2320(19) -1_555 . -201_444 n
Ba2 Ba1 O2 141.8447(19) -1_555 . -101_434 n
Ba2 Ba1 O2 141.8447(19) -1_555 . -102_444 n
Ba2 Ba1 O2 141.8447(19) -1_555 . -103_334 n
Ba2 Ba1 O2 38.1553(19) -1_555 . 201_454 n
Ba2 Ba1 O2 38.1553(19) -1_555 . 202_444 n
Ba2 Ba1 O2 38.1553(19) -1_555 . 203_554 n
Ba2 Ba1 Ba2 84.2601(29) 101_444 . 101_544 n
Ba2 Ba1 Ba2 84.2601(29) 101_444 . 101_554 n
Ba2 Ba1 Ba2 95.7399(29) 101_444 . -201_334 n
Ba2 Ba1 Ba2 95.7399(29) 101_444 . -201_344 n
Ba2 Ba1 Ba2 180.0 101_444 . -201_444 n
Ba2 Ba1 O2 137.4425(14) 101_444 . -101_434 n
Ba2 Ba1 O2 137.4425(14) 101_444 . -102_444 n
Ba2 Ba1 O2 91.077(4) 101_444 . -103_334 n
Ba2 Ba1 O2 42.5575(14) 101_444 . 201_454 n
Ba2 Ba1 O2 42.5575(14) 101_444 . 202_444 n
Ba2 Ba1 O2 88.923(4) 101_444 . 203_554 n
Ba2 Ba1 Ba2 84.2601(29) 101_544 . 101_554 n
Ba2 Ba1 Ba2 95.7399(29) 101_544 . -201_334 n
Ba2 Ba1 Ba2 180.0 101_544 . -201_344 n
Ba2 Ba1 Ba2 95.7399(29) 101_544 . -201_444 n
Ba2 Ba1 O2 91.077(4) 101_544 . -101_434 n
Ba2 Ba1 O2 137.4425(14) 101_544 . -102_444 n
Ba2 Ba1 O2 137.4425(14) 101_544 . -103_334 n
Ba2 Ba1 O2 88.923(4) 101_544 . 201_454 n
Ba2 Ba1 O2 42.5575(14) 101_544 . 202_444 n
Ba2 Ba1 O2 42.5575(14) 101_544 . 203_554 n
Ba2 Ba1 Ba2 179.9802 101_554 . -201_334 n
Ba2 Ba1 Ba2 95.7399(29) 101_554 . -201_344 n
Ba2 Ba1 Ba2 95.7399(29) 101_554 . -201_444 n
Ba2 Ba1 O2 137.4425(14) 101_554 . -101_434 n
Ba2 Ba1 O2 91.077(4) 101_554 . -102_444 n
Ba2 Ba1 O2 137.4425(14) 101_554 . -103_334 n
Ba2 Ba1 O2 42.5575(14) 101_554 . 201_454 n
Ba2 Ba1 O2 88.923(4) 101_554 . 202_444 n
Ba2 Ba1 O2 42.5575(14) 101_554 . 203_554 n
Ba2 Ba1 Ba2 84.2601(29) -201_334 . -201_344 n
Ba2 Ba1 Ba2 84.2601(29) -201_334 . -201_444 n
Ba2 Ba1 O2 42.5575(14) -201_334 . -101_434 n
Ba2 Ba1 O2 88.923(4) -201_334 . -102_444 n
Ba2 Ba1 O2 42.5575(14) -201_334 . -103_334 n
Ba2 Ba1 O2 137.4425(14) -201_334 . 201_454 n
Ba2 Ba1 O2 91.077(4) -201_334 . 202_444 n
Ba2 Ba1 O2 137.4425(14) -201_334 . 203_554 n
Ba2 Ba1 Ba2 84.2601(29) -201_344 . -201_444 n
Ba2 Ba1 O2 88.923(4) -201_344 . -101_434 n
Ba2 Ba1 O2 42.5575(14) -201_344 . -102_444 n
Ba2 Ba1 O2 42.5575(14) -201_344 . -103_334 n
Ba2 Ba1 O2 91.077(4) -201_344 . 201_454 n
Ba2 Ba1 O2 137.4425(14) -201_344 . 202_444 n
Ba2 Ba1 O2 137.4425(14) -201_344 . 203_554 n
Ba2 Ba1 O2 42.5575(14) -201_444 . -101_434 n
Ba2 Ba1 O2 42.5575(14) -201_444 . -102_444 n
Ba2 Ba1 O2 88.923(4) -201_444 . -103_334 n
Ba2 Ba1 O2 137.4425(14) -201_444 . 201_454 n
Ba2 Ba1 O2 137.4425(14) -201_444 . 202_444 n
Ba2 Ba1 O2 91.077(4) -201_444 . 203_554 n
O2 Ba1 O2 64.6913(31) -101_434 . -102_444 n
O2 Ba1 O2 64.6913(31) -101_434 . -103_334 n
O2 Ba1 O2 179.972 -101_434 . 201_454 n
O2 Ba1 O2 115.3087(31) -101_434 . 202_444 n
O2 Ba1 O2 115.3087(31) -101_434 . 203_554 n
O2 Ba1 O2 64.6913(31) -102_444 . -103_334 n
O2 Ba1 O2 115.3087(31) -102_444 . 201_454 n
O2 Ba1 O2 179.9802 -102_444 . 202_444 n
O2 Ba1 O2 115.3087(31) -102_444 . 203_554 n
O2 Ba1 O2 115.3087(31) -103_334 . 201_454 n
O2 Ba1 O2 115.3087(31) -103_334 . 202_444 n
O2 Ba1 O2 179.972 -103_334 . 203_554 n
O2 Ba1 O2 64.6913(31) 201_454 . 202_444 n
O2 Ba1 O2 64.6913(31) 201_454 . 203_554 n
O2 Ba1 O2 64.6913(31) 202_444 . 203_554 n
Ba1 Ba2 Ba1 129.2320(19) 1_555 . 201_445 n
Ba1 Ba2 Ba1 129.2320(19) 1_555 . 201_455 n
Ba1 Ba2 Ba1 129.2320(19) 1_555 . 201_555 n
Ba1 Ba2 Ba2 63.7680(16) 1_555 . -201_334 n
Ba1 Ba2 Ba2 63.7680(16) 1_555 . -201_344 n
Ba1 Ba2 Ba2 63.7680(16) 1_555 . -201_444 n
Ba1 Ba2 V1 108.9262(12) 1_555 . -101_334 n
Ba1 Ba2 V1 108.9262(12) 1_555 . -101_434 n
Ba1 Ba2 V1 108.9262(12) 1_555 . -101_444 n
Ba1 Ba2 O1 180.0 1_555 . 1_555 n
Ba1 Ba2 O2 100.6610(7) 1_555 . 101_444 n
Ba1 Ba2 O2 100.6610(7) 1_555 . 101_554 n
Ba1 Ba2 O2 100.6610(7) 1_555 . 102_444 n
Ba1 Ba2 O2 100.6611(7) 1_555 . 102_544 n
Ba1 Ba2 O2 100.6610(7) 1_555 . 103_544 n
Ba1 Ba2 O2 100.6610(7) 1_555 . 103_554 n
Ba1 Ba2 O2 38.0559(19) 1_555 . -101_434 n
Ba1 Ba2 O2 38.0559(19) 1_555 . -102_444 n
Ba1 Ba2 O2 38.0559(19) 1_555 . -103_334 n
Ba1 Ba2 Ba1 84.2601(29) 201_445 . 201_455 n
Ba1 Ba2 Ba1 84.2601(29) 201_445 . 201_555 n
Ba1 Ba2 Ba2 65.4640(35) 201_445 . -201_334 n
Ba1 Ba2 Ba2 128.8263(9) 201_445 . -201_344 n
Ba1 Ba2 Ba2 128.8263(9) 201_445 . -201_444 n
Ba1 Ba2 V1 55.1453(6) 201_445 . -101_334 n
Ba1 Ba2 V1 55.1453(6) 201_445 . -101_434 n
Ba1 Ba2 V1 121.8417(32) 201_445 . -101_444 n
Ba1 Ba2 O1 50.7680(19) 201_445 . 1_555 n
Ba1 Ba2 O2 39.6215(6) 201_445 . 101_444 n
Ba1 Ba2 O2 123.2327(22) 201_445 . 101_554 n
Ba1 Ba2 O2 82.6008(7) 201_445 . 102_444 n
Ba1 Ba2 O2 82.6008(7) 201_445 . 102_544 n
Ba1 Ba2 O2 39.6215(6) 201_445 . 103_544 n
Ba1 Ba2 O2 123.2327(22) 201_445 . 103_554 n
Ba1 Ba2 O2 105.0265(30) 201_445 . -101_434 n
Ba1 Ba2 O2 167.2879 201_445 . -102_444 n
Ba1 Ba2 O2 105.0265(30) 201_445 . -103_334 n
Ba1 Ba2 Ba1 84.2601(29) 201_455 . 201_555 n
Ba1 Ba2 Ba2 128.8263(9) 201_455 . -201_334 n
Ba1 Ba2 Ba2 65.4640(35) 201_455 . -201_344 n
Ba1 Ba2 Ba2 128.8263(9) 201_455 . -201_444 n
Ba1 Ba2 V1 55.1453(6) 201_455 . -101_334 n
Ba1 Ba2 V1 121.8417(32) 201_455 . -101_434 n
Ba1 Ba2 V1 55.1453(6) 201_455 . -101_444 n
Ba1 Ba2 O1 50.7680(19) 201_455 . 1_555 n
Ba1 Ba2 O2 82.6008(7) 201_455 . 101_444 n
Ba1 Ba2 O2 82.6008(7) 201_455 . 101_554 n
Ba1 Ba2 O2 39.6215(6) 201_455 . 102_444 n
Ba1 Ba2 O2 123.2327(22) 201_455 . 102_544 n
Ba1 Ba2 O2 123.2327(22) 201_455 . 103_544 n
Ba1 Ba2 O2 39.6215(6) 201_455 . 103_554 n
Ba1 Ba2 O2 167.288 201_455 . -101_434 n
Ba1 Ba2 O2 105.0265(30) 201_455 . -102_444 n
Ba1 Ba2 O2 105.0265(30) 201_455 . -103_334 n
Ba1 Ba2 Ba2 128.8263(9) 201_555 . -201_334 n
Ba1 Ba2 Ba2 128.8263(9) 201_555 . -201_344 n
Ba1 Ba2 Ba2 65.4640(35) 201_555 . -201_444 n
Ba1 Ba2 V1 121.8417(32) 201_555 . -101_334 n
Ba1 Ba2 V1 55.1453(6) 201_555 . -101_434 n
Ba1 Ba2 V1 55.1453(6) 201_555 . -101_444 n
Ba1 Ba2 O1 50.7680(19) 201_555 . 1_555 n
Ba1 Ba2 O2 123.2327(22) 201_555 . 101_444 n
Ba1 Ba2 O2 39.6215(6) 201_555 . 101_554 n
Ba1 Ba2 O2 123.2327(22) 201_555 . 102_444 n
Ba1 Ba2 O2 39.6215(6) 201_555 . 102_544 n
Ba1 Ba2 O2 82.6008(7) 201_555 . 103_544 n
Ba1 Ba2 O2 82.6008(7) 201_555 . 103_554 n
Ba1 Ba2 O2 105.0265(30) 201_555 . -101_434 n
Ba1 Ba2 O2 105.0265(30) 201_555 . -102_444 n
Ba1 Ba2 O2 167.2879 201_555 . -103_334 n
Ba2 Ba2 Ba2 101.9433(19) -201_334 . -201_344 n
Ba2 Ba2 Ba2 101.9433(19) -201_334 . -201_444 n
Ba2 Ba2 V1 73.6865(15) -201_334 . -101_334 n
Ba2 Ba2 V1 73.6865(15) -201_334 . -101_434 n
Ba2 Ba2 V1 172.6942(4) -201_334 . -101_444 n
Ba2 Ba2 O1 116.2320(16) -201_334 . 1_555 n
Ba2 Ba2 O2 47.5657(17) -201_334 . 101_444 n
Ba2 Ba2 O2 148.42160(20) -201_334 . 101_554 n
Ba2 Ba2 O2 93.9067(6) -201_334 . 102_444 n
Ba2 Ba2 O2 93.9067(6) -201_334 . 102_544 n
Ba2 Ba2 O2 47.5657(17) -201_334 . 103_544 n
Ba2 Ba2 O2 148.42160(20) -201_334 . 103_554 n
Ba2 Ba2 O2 51.3535(9) -201_334 . -101_434 n
Ba2 Ba2 O2 101.8239(35) -201_334 . -102_444 n
Ba2 Ba2 O2 51.3535(9) -201_334 . -103_334 n
Ba2 Ba2 Ba2 101.9433(19) -201_344 . -201_444 n
Ba2 Ba2 V1 73.6865(15) -201_344 . -101_334 n
Ba2 Ba2 V1 172.6943(4) -201_344 . -101_434 n
Ba2 Ba2 V1 73.6865(15) -201_344 . -101_444 n
Ba2 Ba2 O1 116.2320(16) -201_344 . 1_555 n
Ba2 Ba2 O2 93.9067(6) -201_344 . 101_444 n
Ba2 Ba2 O2 93.9067(6) -201_344 . 101_554 n
Ba2 Ba2 O2 47.5657(17) -201_344 . 102_444 n
Ba2 Ba2 O2 148.42160(20) -201_344 . 102_544 n
Ba2 Ba2 O2 148.42160(20) -201_344 . 103_544 n
Ba2 Ba2 O2 47.5657(17) -201_344 . 103_554 n
Ba2 Ba2 O2 101.8239(35) -201_344 . -101_434 n
Ba2 Ba2 O2 51.3535(9) -201_344 . -102_444 n
Ba2 Ba2 O2 51.3535(9) -201_344 . -103_334 n
Ba2 Ba2 V1 172.6942(4) -201_444 . -101_334 n
Ba2 Ba2 V1 73.6865(15) -201_444 . -101_434 n
Ba2 Ba2 V1 73.6865(15) -201_444 . -101_444 n
Ba2 Ba2 O1 116.2320(16) -201_444 . 1_555 n
Ba2 Ba2 O2 148.42149(20) -201_444 . 101_444 n
Ba2 Ba2 O2 47.5657(17) -201_444 . 101_554 n
Ba2 Ba2 O2 148.42149(20) -201_444 . 102_444 n
Ba2 Ba2 O2 47.5657(17) -201_444 . 102_544 n
Ba2 Ba2 O2 93.9067(6) -201_444 . 103_544 n
Ba2 Ba2 O2 93.9067(6) -201_444 . 103_554 n
Ba2 Ba2 O2 51.3535(9) -201_444 . -101_434 n
Ba2 Ba2 O2 51.3535(9) -201_444 . -102_444 n
Ba2 Ba2 O2 101.8239(35) -201_444 . -103_334 n
V1 Ba2 V1 110.0107(12) -101_334 . -101_434 n
V1 Ba2 V1 110.0107(12) -101_334 . -101_444 n
V1 Ba2 O1 71.0738(12) -101_334 . 1_555 n
V1 Ba2 O2 29.2889 -101_334 . 101_444 n
V1 Ba2 O2 137.5421(13) -101_334 . 101_554 n
V1 Ba2 O2 29.2889 -101_334 . 102_444 n
V1 Ba2 O2 137.5421(13) -101_334 . 102_544 n
V1 Ba2 O2 87.3851(5) -101_334 . 103_544 n
V1 Ba2 O2 87.3851(5) -101_334 . 103_554 n
V1 Ba2 O2 123.1579(5) -101_334 . -101_434 n
V1 Ba2 O2 123.1579(5) -101_334 . -102_444 n
V1 Ba2 O2 70.8703(31) -101_334 . -103_334 n
V1 Ba2 V1 110.0107(12) -101_434 . -101_444 n
V1 Ba2 O1 71.0738(12) -101_434 . 1_555 n
V1 Ba2 O2 87.3851(5) -101_434 . 101_444 n
V1 Ba2 O2 87.3851(5) -101_434 . 101_554 n
V1 Ba2 O2 137.5420(13) -101_434 . 102_444 n
V1 Ba2 O2 29.2889 -101_434 . 102_544 n
V1 Ba2 O2 29.2889 -101_434 . 103_544 n
V1 Ba2 O2 137.5421(13) -101_434 . 103_554 n
V1 Ba2 O2 70.8703(31) -101_434 . -101_434 n
V1 Ba2 O2 123.1579(5) -101_434 . -102_444 n
V1 Ba2 O2 123.1579(5) -101_434 . -103_334 n
V1 Ba2 O1 71.0738(12) -101_444 . 1_555 n
V1 Ba2 O2 137.5421(13) -101_444 . 101_444 n
V1 Ba2 O2 29.2889 -101_444 . 101_554 n
V1 Ba2 O2 87.3851(5) -101_444 . 102_444 n
V1 Ba2 O2 87.3851(5) -101_444 . 102_544 n
V1 Ba2 O2 137.5421(13) -101_444 . 103_544 n
V1 Ba2 O2 29.2889 -101_444 . 103_554 n
V1 Ba2 O2 123.1579(5) -101_444 . -101_434 n
V1 Ba2 O2 70.8703(31) -101_444 . -102_444 n
V1 Ba2 O2 123.1579(5) -101_444 . -103_334 n
O1 Ba2 O2 79.3389(7) 1_555 . 101_444 n
O1 Ba2 O2 79.3389(7) 1_555 . 101_554 n
O1 Ba2 O2 79.3389(7) 1_555 . 102_444 n
O1 Ba2 O2 79.3389(7) 1_555 . 102_544 n
O1 Ba2 O2 79.3389(7) 1_555 . 103_544 n
O1 Ba2 O2 79.3389(7) 1_555 . 103_554 n
O1 Ba2 O2 141.9441(19) 1_555 . -101_434 n
O1 Ba2 O2 141.9441(19) 1_555 . -102_444 n
O1 Ba2 O2 141.9441(19) 1_555 . -103_334 n
O2 Ba2 O2 158.6051(14) 101_444 . 101_554 n
O2 Ba2 O2 57.12840(10) 101_444 . 102_444 n
O2 Ba2 O2 116.6579(4) 101_444 . 102_544 n
O2 Ba2 O2 60.59340(20) 101_444 . 103_544 n
O2 Ba2 O2 116.6579(4) 101_444 . 103_554 n
O2 Ba2 O2 98.9192(8) 101_444 . -101_434 n
O2 Ba2 O2 131.7245(8) 101_444 . -102_444 n
O2 Ba2 O2 67.4442(23) 101_444 . -103_334 n
O2 Ba2 O2 116.6579(4) 101_554 . 102_444 n
O2 Ba2 O2 60.59340(20) 101_554 . 102_544 n
O2 Ba2 O2 116.6579(4) 101_554 . 103_544 n
O2 Ba2 O2 57.12840(10) 101_554 . 103_554 n
O2 Ba2 O2 98.9192(8) 101_554 . -101_434 n
O2 Ba2 O2 67.4442(23) 101_554 . -102_444 n
O2 Ba2 O2 131.7245(8) 101_554 . -103_334 n
O2 Ba2 O2 158.6051(14) 102_444 . 102_544 n
O2 Ba2 O2 116.6579(4) 102_444 . 103_544 n
O2 Ba2 O2 60.59340(20) 102_444 . 103_554 n
O2 Ba2 O2 131.7245(8) 102_444 . -101_434 n
O2 Ba2 O2 98.9192(8) 102_444 . -102_444 n
O2 Ba2 O2 67.4442(23) 102_444 . -103_334 n
O2 Ba2 O2 57.12840(10) 102_544 . 103_544 n
O2 Ba2 O2 116.6579(4) 102_544 . 103_554 n
O2 Ba2 O2 67.4442(23) 102_544 . -101_434 n
O2 Ba2 O2 98.9192(8) 102_544 . -102_444 n
O2 Ba2 O2 131.7245(8) 102_544 . -103_334 n
O2 Ba2 O2 158.6051(14) 103_544 . 103_554 n
O2 Ba2 O2 67.4442(23) 103_544 . -101_434 n
O2 Ba2 O2 131.7245(8) 103_544 . -102_444 n
O2 Ba2 O2 98.9192(8) 103_544 . -103_334 n
O2 Ba2 O2 131.7245(8) 103_554 . -101_434 n
O2 Ba2 O2 67.4442(23) 103_554 . -102_444 n
O2 Ba2 O2 98.9192(8) 103_554 . -103_334 n
O2 Ba2 O2 64.5311(31) -101_434 . -102_444 n
O2 Ba2 O2 64.5311(31) -101_434 . -103_334 n
O2 Ba2 O2 64.5311(31) -102_444 . -103_334 n
Ba2 V1 Ba2 110.0107(12) -101_334 . -101_434 n
Ba2 V1 Ba2 110.0107(12) -101_334 . -101_444 n
Ba2 V1 O1 108.9262(12) -101_334 . 1_555 n
Ba2 V1 O2 56.2148(5) -101_334 . -1_556 n
Ba2 V1 O2 56.2148(5) -101_334 . -2_556 n
Ba2 V1 O2 140.7901(25) -101_334 . -3_556 n
Ba2 V1 Ba2 110.0107(12) -101_434 . -101_444 n
Ba2 V1 O1 108.9262(12) -101_434 . 1_555 n
Ba2 V1 O2 140.7901(25) -101_434 . -1_556 n
Ba2 V1 O2 56.2148(5) -101_434 . -2_556 n
Ba2 V1 O2 56.2148(5) -101_434 . -3_556 n
Ba2 V1 O1 108.9262(12) -101_444 . 1_555 n
Ba2 V1 O2 56.2148(5) -101_444 . -1_556 n
Ba2 V1 O2 140.7901(25) -101_444 . -2_556 n
Ba2 V1 O2 56.2148(5) -101_444 . -3_556 n
O1 V1 O2 110.2836(13) 1_555 . -1_556 n
O1 V1 O2 110.2836(13) 1_555 . -2_556 n
O1 V1 O2 110.2836(13) 1_555 . -3_556 n
O2 V1 O2 108.6467(13) -1_556 . -2_556 n
O2 V1 O2 108.6467(13) -1_556 . -3_556 n
O2 V1 O2 108.6467(13) -2_556 . -3_556 n
Ba2 O1 V1 180.0 1_555 . 1_555 n
Ba1 O2 Ba2 103.789(4) 101_545 . -101_434 n
Ba1 O2 Ba2 97.8210(8) 101_545 . 201_445 n
Ba1 O2 Ba2 97.8210(8) 101_545 . 201_555 n
Ba1 O2 V1 107.8716(32) 101_545 . -1_556 n
Ba2 O2 Ba2 81.0808(8) -101_434 . 201_445 n
Ba2 O2 Ba2 81.0808(8) -101_434 . 201_555 n
Ba2 O2 V1 148.3395(6) -101_434 . -1_556 n
Ba2 O2 Ba2 158.6051(14) 201_445 . 201_555 n
Ba2 O2 V1 94.4963(5) 201_445 . -1_556 n
Ba2 O2 V1 94.4963(5) 201_555 . -1_556 n

loop_
_geom_bond_atom_site_label_1
_geom_bond_atom_site_label_2
_geom_bond_distance
_geom_bond_site_symmetry_1
_geom_bond_site_symmetry_2
_geom_bond_publ_flag
Ba1 Ba2 4.37720(26) . 1_555 n
Ba1 Ba2 4.37720(26) . -1_555 n
Ba1 Ba2 4.31614(14) . 101_444 n
Ba1 Ba2 4.31614(14) . 101_544 n
Ba1 Ba2 4.31614(14) . 101_554 n
Ba1 Ba2 4.31614(14) . -201_334 n
Ba1 Ba2 4.31614(14) . -201_344 n
Ba1 Ba2 4.31614(14) . -201_444 n
Ba1 V1 3.69927(11) . 101_444 n
Ba1 V1 3.69927(11) . 101_544 n
Ba1 V1 3.69927(11) . 101_554 n
Ba1 V1 3.69927(11) . -201_334 n
Ba1 V1 3.69927(11) . -201_344 n
Ba1 V1 3.69927(11) . -201_444 n
Ba1 O1 3.34518(11) . 101_444 n
Ba1 O1 3.34518(11) . 101_544 n
Ba1 O1 3.34518(11) . 101_554 n
Ba1 O1 3.34518(11) . -201_334 n
Ba1 O1 3.34518(11) . -201_344 n
Ba1 O1 3.34518(11) . -201_444 n
Ba1 O2 2.77831(11) . -101_434 n
Ba1 O2 2.77831(11) . -102_444 n
Ba1 O2 2.77831(11) . -103_334 n
Ba1 O2 2.77831(11) . 201_454 n
Ba1 O2 2.77831(11) . 202_444 n
Ba1 O2 2.77831(11) . 203_554 n
Ba2 Ba1 4.37720(26) . 1_555 n
Ba2 Ba1 4.31614(14) . 201_445 n
Ba2 Ba1 4.31614(14) . 201_455 n
Ba2 Ba1 4.31614(14) . 201_555 n
Ba2 Ba2 3.72710(11) . -201_334 n
Ba2 Ba2 3.72710(11) . -201_344 n
Ba2 Ba2 3.72710(11) . -201_444 n
Ba2 V1 3.53432(11) . -101_334 n
Ba2 V1 3.53432(11) . -101_434 n
Ba2 V1 3.53432(11) . -101_444 n
Ba2 O1 2.61609(16) . 1_555 n
Ba2 O2 2.94654(10) . 101_444 n
Ba2 O2 2.94654(10) . 101_554 n
Ba2 O2 2.94654(10) . 102_444 n
Ba2 O2 2.94654(10) . 102_544 n
Ba2 O2 2.94654(10) . 103_544 n
Ba2 O2 2.94654(10) . 103_554 n
Ba2 O2 2.78446(11) . -101_434 n
Ba2 O2 2.78446(11) . -102_444 n
Ba2 O2 2.78446(11) . -103_334 n
V1 Ba1 3.69927(11) . 201_445 n
V1 Ba1 3.69927(11) . 201_455 n
V1 Ba1 3.69927(11) . 201_555 n
V1 Ba2 3.53432(11) . -101_334 n
V1 Ba2 3.53432(11) . -101_434 n
V1 Ba2 3.53432(11) . -101_444 n
V1 O1 1.69715(10) . 1_555 n
V1 O2 1.73438(5) . -1_556 n
V1 O2 1.73438(5) . -2_556 n
V1 O2 1.73438(5) . -3_556 n
O1 Ba1 3.34518(11) . 201_445 n
O1 Ba1 3.34518(11) . 201_455 n
O1 Ba1 3.34518(11) . 201_555 n
O1 Ba2 2.61609(16) . 1_555 n
O1 V1 1.69715(10) . 1_555 n
O2 Ba1 2.77831(11) . 101_545 n
O2 Ba2 2.78446(11) . -101_434 n
O2 Ba2 2.94654(10) . 201_445 n
O2 Ba2 2.94654(10) . 201_555 n
O2 V1 1.73438(5) . -1_556 n

loop_
_pd_block_diffractogram_id
2007-12-10T17:18|6L-TEST-SPLITTING_H_02|Ba6Na2Nb2V2O17|Panalytical
2007-12-10T17:18|6L-TEST-SPLITTING_H_03|Ba6Na2Nb2V2O17|Polaris

loop_
_pd_phase_block_id
2007-12-10T17:18|6L-TEST-SPLITTING_phase1|Ba6Na2Nb2V2O17||
2007-12-10T17:18|6L-TEST-SPLITTING_phase2|Ba6Na2Nb2V2O17||
